data_2203510
loop_
_publ_author_name
'M. M. Govind'
'S. Selvanayagam'
'D. Velmurugan'
'K. Ravikumar'
'A. R. Sureshbabu'
'R. Raghunathan'

_publ_section_title 1'-Methyl-4'-phenylacenaphthene-1-spiro-2'-pyrrolidine-3'-spiro-2''-indan-2,1'',3''-trione
_journal_issue 4
_journal_name_full 'Acta Crystallographica Section E'
_journal_page_first o547
_journal_page_last o549
_journal_paper_doi 10.1107/S1600536804004969
_journal_volume 60
_journal_year 2004
_chemical_formula_iupac 'C30 H21 N O3'
_chemical_formula_moiety 'C30 H21 N O3'
_chemical_formula_sum 'C30 H21 N O3'
_chemical_formula_weight 443.48
_chemical_name_systematic
;
1-N-methyl-spiro [2-2']-acenaphthen-1'-one-spiro-[3-2"] indan-1",3"-dione-
4-phenyl pyrrolidine
;
_space_group_IT_number 2
_symmetry_cell_setting triclinic
_symmetry_space_group_name_Hall '-P 1'
_symmetry_space_group_name_H-M 'P -1'
_atom_sites_solution_hydrogens geom
_atom_sites_solution_primary direct
_atom_sites_solution_secondary difmap
_audit_creation_method SHELXL-97
_cell_angle_alpha 84.444(2)
_cell_angle_beta 84.649(2)
_cell_angle_gamma 84.176(2)
_cell_formula_units_Z 2
_cell_length_a 7.9022(7)
_cell_length_b 11.9197(10)
_cell_length_c 12.0382(10)
_cell_measurement_reflns_used 2474
_cell_measurement_temperature 293(2)
_cell_measurement_theta_max 26.91
_cell_measurement_theta_min 2.53
_cell_volume 1118.76(17)
_computing_cell_refinement 'SAINT (Bruker, 2001)'
_computing_data_collection 'SMART (Bruker, 2001)'
_computing_data_reduction SAINT
_computing_molecular_graphics
;
ZORTEP (Zsolnai, 1997) and PLATON (Spek, 2003)
;
_computing_publication_material 'SHELXL97 and PARST (Nardelli, 1995)'
_computing_structure_refinement 'SHELXL97 (Sheldrick, 1997)'
_computing_structure_solution 'SHELXS97 (Sheldrick, 1997)'
_diffrn_ambient_temperature 293(2)
_diffrn_measured_fraction_theta_full 0.910
_diffrn_measured_fraction_theta_max 0.831
_diffrn_measurement_device 'Bruker SMART APEX CCD area-detector'
_diffrn_measurement_method '\w scans'
_diffrn_radiation_monochromator graphite
_diffrn_radiation_source 'fine-focus sealed tube'
_diffrn_radiation_type MoK\a
_diffrn_radiation_wavelength 0.71073
_diffrn_reflns_av_R_equivalents 0.0122
_diffrn_reflns_av_sigmaI/netI 0.0272
_diffrn_reflns_limit_h_max 10
_diffrn_reflns_limit_h_min -10
_diffrn_reflns_limit_k_max 15
_diffrn_reflns_limit_k_min -14
_diffrn_reflns_limit_l_max 11
_diffrn_reflns_limit_l_min -15
_diffrn_reflns_number 6877
_diffrn_reflns_theta_full 25.00
_diffrn_reflns_theta_max 28.02
_diffrn_reflns_theta_min 1.71
_diffrn_standards_number 0
_exptl_absorpt_coefficient_mu 0.085
_exptl_absorpt_correction_type none
_exptl_crystal_colour Colourless
_exptl_crystal_density_diffrn 1.316
_exptl_crystal_density_meas ?
_exptl_crystal_density_method 'not measured'
_exptl_crystal_description Block
_exptl_crystal_F_000 464
_exptl_crystal_size_max 0.21
_exptl_crystal_size_mid 0.20
_exptl_crystal_size_min 0.20
_refine_diff_density_max 0.283
_refine_diff_density_min -0.150
_refine_ls_extinction_method none
_refine_ls_goodness_of_fit_ref 1.004
_refine_ls_hydrogen_treatment constr
_refine_ls_matrix_type full
_refine_ls_number_parameters 308
_refine_ls_number_reflns 4493
_refine_ls_number_restraints 0
_refine_ls_restrained_S_all 1.004
_refine_ls_R_factor_all 0.0657
_refine_ls_R_factor_gt 0.0515
_refine_ls_shift/su_max <0.000
_refine_ls_shift/su_mean <0.000
_refine_ls_structure_factor_coef Fsqd
_refine_ls_weighting_details 'w=1/[\s^2^(Fo^2^)+(0.0889P)^2^+0.1654P] where P=(Fo^2^+2Fc^2^)/3'
_refine_ls_weighting_scheme calc
_refine_ls_wR_factor_gt 0.1395
_refine_ls_wR_factor_ref 0.1513
_reflns_number_gt 3487
_reflns_number_total 4493
_reflns_threshold_expression I>2\s(I)
_cod_data_source_file wn6213.cif
_cod_data_source_block I
_cod_depositor_comments
;
The following automatic conversions were performed:
'_symmetry_cell_setting' value 'Triclinic' changed to 'triclinic'
according to '/home/saulius/struct/CIF-dictionaries/cif_core.dic'
dictionary named 'cif_core.dic' version 2.4.1 from 2010-06-29.

Automatic conversion script
Id: cif_fix_enum 1527 2010-12-29 10:47:43Z saulius 

The following automatic conversions were performed:

'_symmetry_cell_setting' value 'Triclinic' changed to 'triclinic'
according to /home/saulius/struct/CIF-dictionaries/cif_core.dic
dictionary named 'cif_core.dic' version 2.4.1 from 2010-06-29.

Automatic conversion script
Id: cif_fix_values 1715 2011-07-08 13:25:40Z adriana 

The following automatic conversions were performed:

'_exptl_crystal_density_meas' value 'none' was changed to '?' - the
value is perceived as not measured.

Automatic conversion script
Id: cif_fix_values 3008 2015-01-20 13:52:24Z robertas 

The following automatic conversions were performed:

'_refine_ls_weighting_scheme' value 'calc
w=1/[\s^2^(Fo^2^)+(0.0889P)^2^+0.1654P] where P=(Fo^2^+2Fc^2^)/3' was
changed to 'calc'. New tag '_refine_ls_weighting_details' was
created. The value of the new tag was set to
'w=1/[\s^2^(Fo^2^)+(0.0889P)^2^+0.1654P] where P=(Fo^2^+2Fc^2^)/3'.

Automatic conversion script
Id: cif_fix_values 3143 2015-03-26 13:38:13Z robertas 
;
_cod_database_code 2203510
_cod_database_fobs_code 2203510

loop_
_symmetry_equiv_pos_as_xyz
'x, y, z'
'-x, -y, -z'

loop_
_atom_site_label
_atom_site_fract_x
_atom_site_fract_y
_atom_site_fract_z
_atom_site_U_iso_or_equiv
_atom_site_adp_type
_atom_site_calc_flag
_atom_site_refinement_flags
_atom_site_occupancy
_atom_site_type_symbol
N1 0.04212(17) 0.28191(13) 0.17809(13) 0.0483(4) Uani d . 1 N
C2 0.2170(2) 0.24920(15) 0.20328(15) 0.0425(4) Uani d . 1 C
C3 0.27437(19) 0.36456(14) 0.23208(14) 0.0390(4) Uani d . 1 C
C4 0.1910(2) 0.44912(15) 0.14226(15) 0.0442(4) Uani d . 1 C
H4 0.2681 0.4464 0.0737 0.053 Uiso calc R 1 H
C5 0.0299(2) 0.39521(17) 0.11957(18) 0.0566(5) Uani d . 1 C
H5A -0.0721 0.4396 0.1477 0.068 Uiso calc R 1 H
H5B 0.0255 0.3910 0.0398 0.068 Uiso calc R 1 H
C6 0.3421(2) 0.20410(16) 0.10472(16) 0.0478(4) Uani d . 1 C
C7 0.4515(2) 0.10596(16) 0.15260(17) 0.0482(4) Uani d . 1 C
C8 0.5920(3) 0.04108(18) 0.10997(19) 0.0580(5) Uani d . 1 C
H8 0.6410 0.0581 0.0378 0.070 Uiso calc R 1 H
C9 0.6595(3) -0.05178(18) 0.1788(2) 0.0673(6) Uani d . 1 C
H9 0.7564 -0.0952 0.1517 0.081 Uiso calc R 1 H
C10 0.5871(3) -0.08023(17) 0.2841(2) 0.0641(6) Uani d . 1 C
H10 0.6348 -0.1429 0.3264 0.077 Uiso calc R 1 H
C11 0.4414(2) -0.01634(15) 0.32994(18) 0.0533(5) Uani d . 1 C
C12 0.3497(3) -0.03687(17) 0.4350(2) 0.0621(6) Uani d . 1 C
H12 0.3852 -0.0984 0.4837 0.074 Uiso calc R 1 H
C13 0.2095(3) 0.03315(18) 0.46548(18) 0.0602(5) Uani d . 1 C
H13 0.1498 0.0172 0.5346 0.072 Uiso calc R 1 H
C14 0.1507(2) 0.12958(17) 0.39586(17) 0.0530(5) Uani d . 1 C
H14 0.0543 0.1758 0.4188 0.064 Uiso calc R 1 H
C15 0.2386(2) 0.15307(15) 0.29464(16) 0.0441(4) Uani d . 1 C
C16 0.3802(2) 0.07836(15) 0.26154(16) 0.0451(4) Uani d . 1 C
C17 0.46981(19) 0.36554(14) 0.22777(14) 0.0399(4) Uani d . 1 C
C18 0.5182(2) 0.35757(13) 0.34405(14) 0.0385(4) Uani d . 1 C
C19 0.6805(2) 0.34635(15) 0.38215(16) 0.0483(4) Uani d . 1 C
H19 0.7779 0.3396 0.3327 0.058 Uiso calc R 1 H
C20 0.6917(3) 0.34566(17) 0.49537(17) 0.0562(5) Uani d . 1 C
H20 0.7986 0.3380 0.5231 0.067 Uiso calc R 1 H
C21 0.5469(3) 0.35619(16) 0.56901(16) 0.0566(5) Uani d . 1 C
H21 0.5586 0.3553 0.6453 0.068 Uiso calc R 1 H
C22 0.3848(3) 0.36800(15) 0.53172(15) 0.0494(4) Uani d . 1 C
H22 0.2877 0.3755 0.5814 0.059 Uiso calc R 1 H
C23 0.3727(2) 0.36824(13) 0.41720(14) 0.0394(4) Uani d . 1 C
C24 0.2175(2) 0.38105(13) 0.35506(14) 0.0400(4) Uani d . 1 C
C25 0.1700(2) 0.57138(15) 0.17056(14) 0.0439(4) Uani d . 1 C
C26 0.2958(2) 0.64163(17) 0.13079(15) 0.0515(5) Uani d . 1 C
H26 0.3893 0.6137 0.0854 0.062 Uiso calc R 1 H
C27 0.2846(3) 0.75215(19) 0.15739(19) 0.0640(6) Uani d . 1 C
H27 0.3711 0.7976 0.1308 0.077 Uiso calc R 1 H
C28 0.1471(3) 0.79544(19) 0.2226(2) 0.0694(6) Uani d . 1 C
H28 0.1391 0.8704 0.2396 0.083 Uiso calc R 1 H
C29 0.0221(3) 0.72792(19) 0.2625(2) 0.0726(7) Uani d . 1 C
H29 -0.0713 0.7569 0.3074 0.087 Uiso calc R 1 H
C30 0.0326(2) 0.61708(17) 0.2371(2) 0.0629(6) Uani d . 1 C
H30 -0.0540 0.5722 0.2650 0.076 Uiso calc R 1 H
C31 -0.0424(3) 0.19924(19) 0.1278(2) 0.0693(6) Uani d . 1 C
H31A 0.0110 0.1891 0.0540 0.104 Uiso calc R 1 H
H31B -0.1606 0.2256 0.1230 0.104 Uiso calc R 1 H
H31C -0.0334 0.1284 0.1731 0.104 Uiso calc R 1 H
O32 0.33946(19) 0.24098(13) 0.00767(11) 0.0641(4) Uani d . 1 O
O33 0.56447(15) 0.37443(13) 0.14407(11) 0.0592(4) Uani d . 1 O
O34 0.07310(15) 0.39998(12) 0.39514(12) 0.0562(4) Uani d . 1 O

loop_
_atom_site_aniso_label
_atom_site_aniso_U_11
_atom_site_aniso_U_22
_atom_site_aniso_U_33
_atom_site_aniso_U_12
_atom_site_aniso_U_13
_atom_site_aniso_U_23
N1 0.0368(7) 0.0508(9) 0.0593(10) -0.0032(6) -0.0152(7) -0.0055(7)
C2 0.0367(8) 0.0474(9) 0.0444(9) -0.0022(7) -0.0097(7) -0.0049(8)
C3 0.0317(7) 0.0447(9) 0.0404(9) -0.0003(6) -0.0045(6) -0.0048(7)
C4 0.0384(8) 0.0506(10) 0.0428(9) 0.0000(7) -0.0072(7) -0.0001(8)
C5 0.0469(10) 0.0571(11) 0.0677(13) -0.0014(8) -0.0249(9) -0.0001(10)
C6 0.0451(9) 0.0521(10) 0.0485(11) -0.0037(8) -0.0100(8) -0.0119(9)
C7 0.0437(9) 0.0485(10) 0.0558(11) -0.0023(7) -0.0127(8) -0.0161(9)
C8 0.0507(10) 0.0629(12) 0.0634(13) 0.0006(9) -0.0085(9) -0.0239(11)
C9 0.0551(11) 0.0567(12) 0.0930(18) 0.0114(9) -0.0175(12) -0.0286(13)
C10 0.0607(12) 0.0449(11) 0.0886(17) 0.0036(9) -0.0233(12) -0.0076(11)
C11 0.0512(10) 0.0409(9) 0.0717(13) -0.0072(8) -0.0198(10) -0.0074(9)
C12 0.0644(12) 0.0481(11) 0.0760(15) -0.0161(9) -0.0220(11) 0.0103(10)
C13 0.0565(11) 0.0618(12) 0.0634(13) -0.0214(10) -0.0073(10) 0.0072(10)
C14 0.0447(9) 0.0549(11) 0.0602(12) -0.0110(8) -0.0040(8) -0.0017(9)
C15 0.0381(8) 0.0442(9) 0.0523(10) -0.0064(7) -0.0101(7) -0.0069(8)
C16 0.0416(8) 0.0412(9) 0.0563(11) -0.0066(7) -0.0149(8) -0.0107(8)
C17 0.0331(7) 0.0448(9) 0.0414(9) -0.0009(6) -0.0044(7) -0.0040(8)
C18 0.0383(8) 0.0364(8) 0.0413(9) -0.0029(6) -0.0056(7) -0.0037(7)
C19 0.0399(9) 0.0502(10) 0.0557(11) -0.0039(7) -0.0135(8) -0.0004(9)
C20 0.0546(11) 0.0564(11) 0.0596(12) -0.0058(9) -0.0248(9) 0.0050(10)
C21 0.0806(14) 0.0510(11) 0.0411(10) -0.0128(10) -0.0215(10) 0.0035(9)
C22 0.0605(11) 0.0464(10) 0.0407(10) -0.0103(8) -0.0002(8) 0.0007(8)
C23 0.0419(8) 0.0374(8) 0.0396(9) -0.0067(6) -0.0050(7) -0.0018(7)
C24 0.0360(8) 0.0384(8) 0.0453(10) -0.0036(6) -0.0003(7) -0.0050(8)
C25 0.0397(8) 0.0486(10) 0.0415(9) 0.0007(7) -0.0081(7) 0.0046(8)
C26 0.0483(10) 0.0645(12) 0.0410(10) -0.0085(8) -0.0050(8) 0.0038(9)
C27 0.0711(13) 0.0610(13) 0.0630(13) -0.0243(11) -0.0171(11) 0.0083(11)
C28 0.0830(16) 0.0491(12) 0.0772(16) 0.0001(11) -0.0237(13) -0.0014(11)
C29 0.0639(13) 0.0559(13) 0.0932(18) 0.0107(10) 0.0027(12) -0.0077(12)
C30 0.0467(10) 0.0524(11) 0.0851(16) 0.0002(8) 0.0066(10) 0.0010(11)
C31 0.0546(11) 0.0669(14) 0.0932(17) -0.0113(10) -0.0312(12) -0.0125(12)
O32 0.0705(9) 0.0781(10) 0.0430(8) 0.0042(7) -0.0088(7) -0.0098(7)
O33 0.0385(6) 0.0937(11) 0.0447(7) -0.0049(6) 0.0026(6) -0.0091(7)
O34 0.0366(6) 0.0705(9) 0.0605(8) -0.0026(6) 0.0057(6) -0.0119(7)

loop_
_atom_type_symbol
_atom_type_description
_atom_type_scat_dispersion_real
_atom_type_scat_dispersion_imag
_atom_type_scat_source
C C 0.0033 0.0016 'International Tables Vol C Tables 4.2.6.8 and 6.1.1.4'
H H 0.0000 0.0000 'International Tables Vol C Tables 4.2.6.8 and 6.1.1.4'
N N 0.0061 0.0033 'International Tables Vol C Tables 4.2.6.8 and 6.1.1.4'
O O 0.0106 0.0060 'International Tables Vol C Tables 4.2.6.8 and 6.1.1.4'

loop_
_geom_angle_atom_site_label_1
_geom_angle_atom_site_label_2
_geom_angle_atom_site_label_3
_geom_angle
_geom_angle_publ_flag
C2 N1 C31 116.5(2) y
C2 N1 C5 109.60(10) y
C31 N1 C5 114.7(2) y
N1 C2 C15 114.71(14) ?
N1 C2 C3 101.54(13) y
C15 C2 C3 114.46(14) ?
N1 C2 C6 116.20(14) ?
C15 C2 C6 101.80(14) ?
C3 C2 C6 108.51(13) ?
C24 C3 C17 102.77(13) ?
C24 C3 C4 117.24(14) ?
C17 C3 C4 113.45(13) ?
C24 C3 C2 108.88(13) ?
C17 C3 C2 113.24(14) ?
C4 C3 C2 101.60(13) y
C25 C4 C5 117.84(15) ?
C25 C4 C3 114.38(14) ?
C5 C4 C3 104.18(13) y
C25 C4 H4 106.6 ?
C5 C4 H4 106.6 ?
C3 C4 H4 106.6 ?
N1 C5 C4 106.17(13) y
N1 C5 H5A 110.5 ?
C4 C5 H5A 110.5 ?
N1 C5 H5B 110.5 ?
C4 C5 H5B 110.5 ?
H5A C5 H5B 108.7 ?
O32 C6 C7 127.92(19) ?
O32 C6 C2 124.59(17) ?
C7 C6 C2 107.37(15) ?
C8 C7 C16 119.76(18) ?
C8 C7 C6 133.37(19) ?
C16 C7 C6 106.79(16) ?
C7 C8 C9 118.1(2) ?
C7 C8 H8 121.0 ?
C9 C8 H8 121.0 ?
C10 C9 C8 122.1(2) ?
C10 C9 H9 119.0 ?
C8 C9 H9 119.0 ?
C9 C10 C11 121.37(19) ?
C9 C10 H10 119.3 ?
C11 C10 H10 119.3 ?
C16 C11 C12 116.45(18) ?
C16 C11 C10 115.57(19) ?
C12 C11 C10 127.97(19) ?
C13 C12 C11 120.21(18) ?
C13 C12 H12 119.9 ?
C11 C12 H12 119.9 ?
C12 C13 C14 122.58(19) ?
C12 C13 H13 118.7 ?
C14 C13 H13 118.7 ?
C15 C14 C13 118.65(19) ?
C15 C14 H14 120.7 ?
C13 C14 H14 120.7 ?
C14 C15 C16 118.70(17) ?
C14 C15 C2 132.63(17) ?
C16 C15 C2 108.67(15) ?
C7 C16 C11 123.10(18) ?
C7 C16 C15 113.55(16) ?
C11 C16 C15 123.33(18) ?
O33 C17 C18 126.41(15) ?
O33 C17 C3 125.55(15) ?
C18 C17 C3 108.01(13) ?
C23 C18 C19 121.4(2) ?
C23 C18 C17 109.65(14) ?
C19 C18 C17 128.85(16) ?
C20 C19 C18 117.6(2) ?
C20 C19 H19 121.2 ?
C18 C19 H19 121.2 ?
C19 C20 C21 121.26(17) ?
C19 C20 H20 119.4 ?
C21 C20 H20 119.4 ?
C20 C21 C22 121.5(2) ?
C20 C21 H21 119.3 ?
C22 C21 H21 119.3 ?
C21 C22 C23 117.5(2) ?
C21 C22 H22 121.3 ?
C23 C22 H22 121.3 ?
C18 C23 C22 120.71(16) ?
C18 C23 C24 110.54(14) ?
C22 C23 C24 128.74(16) ?
O34 C24 C23 125.71(16) ?
O34 C24 C3 126.65(16) ?
C23 C24 C3 107.65(13) ?
C30 C25 C26 117.33(18) ?
C30 C25 C4 123.52(16) ?
C26 C25 C4 119.13(17) ?
C27 C26 C25 121.07(19) ?
C27 C26 H26 119.5 ?
C25 C26 H26 119.5 ?
C28 C27 C26 120.5(2) ?
C28 C27 H27 119.8 ?
C26 C27 H27 119.8 ?
C29 C28 C27 119.4(2) ?
C29 C28 H28 120.3 ?
C27 C28 H28 120.3 ?
C28 C29 C30 120.6(2) ?
C28 C29 H29 119.7 ?
C30 C29 H29 119.7 ?
C29 C30 C25 121.12(19) ?
C29 C30 H30 119.4 ?
C25 C30 H30 119.4 ?
N1 C31 H31A 109.5 ?
N1 C31 H31B 109.5 ?
H31A C31 H31B 109.5 ?
N1 C31 H31C 109.5 ?
H31A C31 H31C 109.5 ?
H31B C31 H31C 109.5 ?

loop_
_geom_bond_atom_site_label_1
_geom_bond_atom_site_label_2
_geom_bond_distance
_geom_bond_publ_flag
N1 C2 1.449(2) y
N1 C31 1.452(3) y
N1 C5 1.460(2) y
C2 C15 1.518(2) ?
C2 C3 1.570(2) y
C2 C6 1.572(3) ?
C3 C24 1.532(2) ?
C3 C17 1.542(2) ?
C3 C4 1.551(2) y
C4 C25 1.518(3) ?
C4 C5 1.540(2) y
C4 H4 0.9800 ?
C5 H5A 0.9700 ?
C5 H5B 0.9700 ?
C6 O32 1.209(2) ?
C6 C7 1.485(3) ?
C7 C8 1.375(3) ?
C7 C16 1.401(3) ?
C8 C9 1.407(3) ?
C8 H8 0.9300 ?
C9 C10 1.368(3) ?
C9 H9 0.9300 ?
C10 C11 1.413(3) ?
C10 H10 0.9300 ?
C11 C16 1.403(2) ?
C11 C12 1.411(3) ?
C12 C13 1.362(3) ?
C12 H12 0.9300 ?
C13 C14 1.420(3) ?
C13 H13 0.9300 ?
C14 C15 1.364(3) ?
C14 H14 0.9300 ?
C15 C16 1.410(2) ?
C17 O33 1.200(2) ?
C17 C18 1.477(2) ?
C18 C23 1.384(2) ?
C18 C19 1.391(2) ?
C19 C20 1.373(3) ?
C19 H19 0.9300 ?
C20 C21 1.384(3) ?
C20 H20 0.9300 ?
C21 C22 1.386(3) ?
C21 H21 0.9300 ?
C22 C23 1.390(2) ?
C22 H22 0.9300 ?
C23 C24 1.483(2) ?
C24 O34 1.2052(19) ?
C25 C30 1.385(3) ?
C25 C26 1.386(2) ?
C26 C27 1.378(3) ?
C26 H26 0.9300 ?
C27 C28 1.367(3) ?
C27 H27 0.9300 ?
C28 C29 1.361(3) ?
C28 H28 0.9300 ?
C29 C30 1.378(3) ?
C29 H29 0.9300 ?
C30 H30 0.9300 ?
C31 H31A 0.9600 ?
C31 H31B 0.9600 ?
C31 H31C 0.9600 ?

loop_
_geom_hbond_atom_site_label_D
_geom_hbond_atom_site_label_H
_geom_hbond_atom_site_label_A
_geom_hbond_distance_DH
_geom_hbond_distance_HA
_geom_hbond_distance_DA
_geom_hbond_angle_DHA
C4 H4 O33 0.98 2.60 2.997(2) 104

loop_
_geom_torsion_atom_site_label_1
_geom_torsion_atom_site_label_2
_geom_torsion_atom_site_label_3
_geom_torsion_atom_site_label_4
_geom_torsion
_geom_torsion_publ_flag
C31 N1 C2 C15 -66.8(2) ?
C5 N1 C2 C15 161.01(16) ?
C31 N1 C2 C3 169.17(16) ?
C5 N1 C2 C3 37.02(18) ?
C31 N1 C2 C6 51.7(2) ?
C5 N1 C2 C6 -80.47(19) ?
N1 C2 C3 C24 83.90(15) ?
C15 C2 C3 C24 -40.26(18) ?
C6 C2 C3 C24 -153.17(13) ?
N1 C2 C3 C17 -162.45(14) ?
C15 C2 C3 C17 73.38(18) ?
C6 C2 C3 C17 -39.53(18) ?
N1 C2 C3 C4 -40.43(16) ?
C15 C2 C3 C4 -164.60(14) ?
C6 C2 C3 C4 82.49(15) ?
C24 C3 C4 C25 41.38(19) ?
C17 C3 C4 C25 -78.24(18) ?
C2 C3 C4 C25 159.88(14) ?
C24 C3 C4 C5 -88.66(18) ?
C17 C3 C4 C5 151.73(16) ?
C2 C3 C4 C5 29.85(17) ?
C2 N1 C5 C4 -18.2(2) ?
C31 N1 C5 C4 -151.30(18) ?
C25 C4 C5 N1 -136.80(16) ?
C3 C4 C5 N1 -8.9(2) ?
N1 C2 C6 O32 37.6(2) ?
C15 C2 C6 O32 162.93(18) ?
C3 C2 C6 O32 -76.0(2) ?
N1 C2 C6 C7 -138.78(15) ?
C15 C2 C6 C7 -13.42(17) ?
C3 C2 C6 C7 107.65(15) ?
O32 C6 C7 C8 11.3(4) ?
C2 C6 C7 C8 -172.47(19) ?
O32 C6 C7 C16 -165.26(18) ?
C2 C6 C7 C16 10.93(19) ?
C16 C7 C8 C9 -0.1(3) ?
C6 C7 C8 C9 -176.3(2) ?
C7 C8 C9 C10 1.8(3) ?
C8 C9 C10 C11 -1.0(3) ?
C9 C10 C11 C16 -1.4(3) ?
C9 C10 C11 C12 177.8(2) ?
C16 C11 C12 C13 0.2(3) ?
C10 C11 C12 C13 -179.1(2) ?
C11 C12 C13 C14 -1.2(3) ?
C12 C13 C14 C15 -0.2(3) ?
C13 C14 C15 C16 2.3(3) ?
C13 C14 C15 C2 -177.14(18) ?
N1 C2 C15 C14 -42.8(3) ?
C3 C2 C15 C14 74.0(2) ?
C6 C2 C15 C14 -169.18(19) ?
N1 C2 C15 C16 137.67(16) ?
C3 C2 C15 C16 -105.51(16) ?
C6 C2 C15 C16 11.33(17) ?
C8 C7 C16 C11 -2.4(3) ?
C6 C7 C16 C11 174.71(16) ?
C8 C7 C16 C15 179.12(16) ?
C6 C7 C16 C15 -3.7(2) ?
C12 C11 C16 C7 -176.21(17) ?
C10 C11 C16 C7 3.2(3) ?
C12 C11 C16 C15 2.1(3) ?
C10 C11 C16 C15 -178.57(17) ?
C14 C15 C16 C7 175.04(16) ?
C2 C15 C16 C7 -5.4(2) ?
C14 C15 C16 C11 -3.4(3) ?
C2 C15 C16 C11 176.20(15) ?
C24 C3 C17 O33 -166.55(17) ?
C4 C3 C17 O33 -39.0(2) ?
C2 C3 C17 O33 76.2(2) ?
C24 C3 C17 C18 11.57(17) ?
C4 C3 C17 C18 139.15(15) ?
C2 C3 C17 C18 -105.71(16) ?
O33 C17 C18 C23 169.58(18) ?
C3 C17 C18 C23 -8.52(19) ?
O33 C17 C18 C19 -7.6(3) ?
C3 C17 C18 C19 174.28(17) ?
C23 C18 C19 C20 0.3(3) ?
C17 C18 C19 C20 177.22(17) ?
C18 C19 C20 C21 -0.2(3) ?
C19 C20 C21 C22 -0.1(3) ?
C20 C21 C22 C23 0.4(3) ?
C19 C18 C23 C22 0.0(3) ?
C17 C18 C23 C22 -177.48(15) ?
C19 C18 C23 C24 178.91(15) ?
C17 C18 C23 C24 1.47(19) ?
C21 C22 C23 C18 -0.3(3) ?
C21 C22 C23 C24 -179.03(16) ?
C18 C23 C24 O34 -174.43(16) ?
C22 C23 C24 O34 4.4(3) ?
C18 C23 C24 C3 6.19(18) ?
C22 C23 C24 C3 -174.97(17) ?
C17 C3 C24 O34 169.97(16) ?
C4 C3 C24 O34 44.8(2) ?
C2 C3 C24 O34 -69.7(2) ?
C17 C3 C24 C23 -10.66(16) ?
C4 C3 C24 C23 -135.80(14) ?
C2 C3 C24 C23 109.68(14) ?
C5 C4 C25 C30 38.4(3) y
C3 C4 C25 C30 -84.5(2) ?
C5 C4 C25 C26 -143.24(17) ?
C3 C4 C25 C26 93.85(19) ?
C30 C25 C26 C27 0.5(3) ?
C4 C25 C26 C27 -177.92(16) ?
C25 C26 C27 C28 -0.9(3) ?
C26 C27 C28 C29 0.9(3) ?
C27 C28 C29 C30 -0.5(4) ?
C28 C29 C30 C25 0.0(4) ?
C26 C25 C30 C29 -0.1(3) ?
C4 C25 C30 C29 178.3(2) ?
